data_2105289
loop_
_publ_author_name
'Udovenko, Anatoly A.'
'Laptash, Natalia M.'

_publ_section_title
;
 Dinuclear oxofluorometallates as a new structural type of <i>d</i>^0^
 transition metal oxofluoride compound
;
_journal_issue 6
_journal_name_full 'Acta Crystallographica Section B'
_journal_page_first 602
_journal_page_last 609
_journal_paper_doi 10.1107/S0108768112042577
_journal_volume 68
_journal_year 2012
_chemical_formula_moiety 3(F7Mo2O4),F,10(Rb)
_chemical_formula_structural Rb3Mo2O4F7(RbF)0.333
_chemical_formula_sum 'F22 Mo6 O12 Rb10'
_chemical_formula_weight 2040.34
_chemical_name_systematic 'rubidium oxofluoromolybdate'
_space_group_IT_number 164
_symmetry_cell_setting trigonal
_symmetry_space_group_name_Hall '-P 3 2"'
_symmetry_space_group_name_H-M 'P -3 m 1'
_atom_sites_solution_primary direct
_atom_sites_solution_secondary difmap
_cell_angle_alpha 90.00
_cell_angle_beta 90.00
_cell_angle_gamma 120.00
_cell_formula_units_Z 9
_cell_length_a 20.2744(2)
_cell_length_b 20.2744(2)
_cell_length_c 8.08110(10)
_cell_measurement_reflns_used 512
_cell_measurement_temperature 243(2)
_cell_measurement_theta_max 31.71
_cell_measurement_theta_min 2.77
_cell_volume 2876.72(5)
_computing_cell_refinement 'Bruker SAINT v6.02a (Bruker, 2000)'
_computing_data_collection 'Bruker Smart v5.054 (Bruker, 1998)'
_computing_data_reduction 'Bruker SAINT v6.02a (Bruker, 2000)'
_computing_molecular_graphics 'Bruker SHELXTL v5.1 (Bruker, 1998)'
_computing_publication_material 'Bruker SHELXTL v5.1 (Bruker, 1998)'
_computing_structure_refinement 'Bruker SHELXTL v5.1 (Bruker, 1998)'
_computing_structure_solution 'Bruker SHELXTL v5.1 (Bruker, 1998)'
_diffrn_ambient_temperature 243(2)
_diffrn_detector_area_resol_mean 8.33
_diffrn_measured_fraction_theta_full 0.997
_diffrn_measured_fraction_theta_max 0.997
_diffrn_measurement_device_type 'Bruker P4'
_diffrn_measurement_method '\w scans'
_diffrn_radiation_monochromator graphite
_diffrn_radiation_source 'fine-focus sealed tube'
_diffrn_radiation_type MoK\a
_diffrn_radiation_wavelength 0.71073
_diffrn_reflns_av_R_equivalents 0.0428
_diffrn_reflns_av_sigmaI/netI 0.0188
_diffrn_reflns_limit_h_max 31
_diffrn_reflns_limit_h_min -31
_diffrn_reflns_limit_k_max 31
_diffrn_reflns_limit_k_min -27
_diffrn_reflns_limit_l_max 12
_diffrn_reflns_limit_l_min -12
_diffrn_reflns_number 65645
_diffrn_reflns_theta_full 34.00
_diffrn_reflns_theta_max 34.01
_diffrn_reflns_theta_min 2.77
_exptl_absorpt_coefficient_mu 14.655
_exptl_absorpt_correction_T_max 0.1576
_exptl_absorpt_correction_T_min 0.0718
_exptl_absorpt_correction_type multi-scan
_exptl_absorpt_process_details 'SADABS v.2.03; Bruker 1999'
_exptl_crystal_colour colorless
_exptl_crystal_density_diffrn 3.533
_exptl_crystal_density_method 'not measured'
_exptl_crystal_description prism
_exptl_crystal_F_000 2748
_exptl_crystal_size_max 0.38
_exptl_crystal_size_mid 0.29
_exptl_crystal_size_min 0.20
_refine_diff_density_max 3.575
_refine_diff_density_min -1.750
_refine_ls_extinction_coef 0.00026(5)
_refine_ls_extinction_expression Fc^*^=kFc[1+0.001xFc^2^\l^3^/sin(2\q)]^-1/4^
_refine_ls_extinction_method SHELXL
_refine_ls_goodness_of_fit_ref 1.079
_refine_ls_matrix_type full
_refine_ls_number_parameters 139
_refine_ls_number_reflns 3674
_refine_ls_number_restraints 0
_refine_ls_restrained_S_all 1.079
_refine_ls_R_factor_all 0.0524
_refine_ls_R_factor_gt 0.0424
_refine_ls_shift/su_max 0.016
_refine_ls_shift/su_mean 0.002
_refine_ls_structure_factor_coef Fsqd
_refine_ls_weighting_details 'calc w=1/[\s^2^(Fo^2^)+(0.0671P)^2^+14.0018P] where P=(Fo^2^+2Fc^2^)/3'
_refine_ls_weighting_scheme calc
_refine_ls_wR_factor_gt 0.1194
_refine_ls_wR_factor_ref 0.119
_reflns_number_gt 3674
_reflns_number_total 4199
_reflns_threshold_expression >2sigma(I)
_cod_data_source_file bp5045.cif
_cod_data_source_block IV
_cod_original_sg_symbol_Hall '-P 3 2'
_cod_original_sg_symbol_H-M P-3m1
_cod_database_code 2105289

loop_
_symmetry_equiv_pos_as_xyz
'x, y, z'
'-y, x-y, z'
'-x+y, -x, z'
'y, x, -z'
'x-y, -y, -z'
'-x, -x+y, -z'
'-x, -y, -z'
'y, -x+y, -z'
'x-y, x, -z'
'-y, -x, z'
'-x+y, y, z'
'x, x-y, z'

loop_
_atom_site_type_symbol
_atom_site_label
_atom_site_fract_x
_atom_site_fract_y
_atom_site_fract_z
_atom_site_U_iso_or_equiv
_atom_site_adp_type
_atom_site_calc_flag
_atom_site_refinement_flags
_atom_site_occupancy
_atom_site_symmetry_multiplicity
Mo Mo1 0.536270(14) 0.07254(3) 0.78655(6) 0.02384(9) Uani d S 1 2
Mo Mo2 0.40922(3) 0.204609(17) 0.30643(8) 0.03274(11) Uani d S 1 2
Mo Mo3 0.27359(3) 0.136794(16) 0.75362(6) 0.02762(10) Uani d S 1 2
Rb Rb1 0.57809(2) 0.42191(2) 0.25143(9) 0.03932(15) Uani d S 1 2
Rb Rb2 0.34062(3) 0.34062(3) 0.0000 0.02856(12) Uani d S 1 2
Rb Rb3 0.50739(5) 0.25369(2) 0.75732(10) 0.04097(15) Uani d S 1 2
Rb Rb4 0.32677(3) 0.32677(3) 0.5000 0.02963(12) Uani d S 1 2
Rb Rb5 0.09321(2) 0.18643(4) 0.70946(10) 0.04012(15) Uani d S 1 2
F F1 0.56736(13) 0.00406(17) 0.7207(4) 0.0412(6) Uani d . 1 1
F F2 0.62653(13) 0.12305(16) 0.9200(4) 0.0360(7) Uani d . 1 1
F F3 0.5000 0.0000 1.0000 0.0337(12) Uani d S 1 4
F F4 0.33930(17) 0.10465(14) 0.2296(4) 0.0389(7) Uani d . 1 1
F F5 0.45503(16) 0.16233(17) 0.4366(5) 0.0472(8) Uani d . 1 1
F F6 0.3274(3) 0.16372(13) 0.5078(5) 0.0397(10) Uani d S 1 2
F F7 0.2197(3) 0.0442(2) 0.6401(9) 0.115(2) Uani d . 1 1
F F8 0.3486(2) 0.1092(2) 0.7873(6) 0.0747(12) Uani d . 1 1
O O1 0.56719(16) 0.1344(3) 0.6274(6) 0.0430(12) Uani d S 1 2
O O2 0.4723(4) 0.23617(18) 0.1487(8) 0.0534(15) Uani d S 1 2
O O3 0.2273(5) 0.1137(2) 0.9341(9) 0.076(3) Uani d S 1 2
F F9 0.0000 0.0000 0.0000 0.49(7) Uani d S 1 12
F F10 0.6667 0.3333 0.240(3) 0.068(7) Uani d SP 0.50 6
F F11 0.6667 0.3333 0.960(5) 0.090(10) Uani d SP 0.50 6

loop_
_atom_site_aniso_label
_atom_site_aniso_U_11
_atom_site_aniso_U_22
_atom_site_aniso_U_33
_atom_site_aniso_U_12
_atom_site_aniso_U_13
_atom_site_aniso_U_23
Mo1 0.02277(13) 0.0283(2) 0.02231(19) 0.01413(10) 0.00432(8) 0.00865(16)
Mo2 0.0342(3) 0.02748(15) 0.0387(3) 0.01712(13) 0.0007(2) 0.00036(11)
Mo3 0.0375(2) 0.02584(14) 0.02339(19) 0.01875(12) -0.00401(18) -0.00201(9)
Rb1 0.03747(16) 0.03747(16) 0.0329(3) 0.0111(2) -0.00131(14) 0.00131(14)
Rb2 0.02853(12) 0.02853(12) 0.0224(2) 0.00959(16) -0.00086(11) 0.00086(11)
Rb3 0.0569(4) 0.03170(17) 0.0427(3) 0.0285(2) 0.0021(3) 0.00106(16)
Rb4 0.03007(13) 0.03007(13) 0.0222(2) 0.01015(16) 0.00380(11) -0.00380(11)
Rb5 0.0383(2) 0.0416(3) 0.0415(3) 0.02079(17) -0.00297(14) -0.0059(3)
F1 0.0401(9) 0.0549(11) 0.0435(14) 0.0349(8) -0.0024(10) -0.0178(11)
F2 0.0209(9) 0.0381(12) 0.0450(15) 0.0116(8) -0.0040(10) 0.0015(11)
F3 0.038(2) 0.028(2) 0.032(2) 0.0140(11) 0.0076(10) 0.015(2)
F4 0.0616(13) 0.0231(9) 0.0358(13) 0.0240(9) -0.0080(12) -0.0073(9)
F5 0.0513(11) 0.0487(12) 0.0573(19) 0.0368(9) -0.0165(13) -0.0062(13)
F6 0.051(2) 0.0473(17) 0.0221(15) 0.0255(12) -0.0009(17) -0.0005(9)
F7 0.105(4) 0.0327(18) 0.138(5) -0.018(2) 0.048(4) -0.017(3)
F8 0.0756(18) 0.085(2) 0.078(3) 0.0505(16) -0.011(2) 0.020(2)
O1 0.0453(19) 0.055(3) 0.032(2) 0.0275(15) 0.0114(11) 0.023(2)
O2 0.052(3) 0.062(3) 0.043(3) 0.0261(17) 0.018(3) 0.0089(13)
O3 0.074(5) 0.108(5) 0.036(3) 0.037(2) 0.009(3) 0.0044(17)
F9 0.35(5) 0.35(5) 0.8(2) 0.17(2) 0.000 0.000
F10 0.051(6) 0.051(6) 0.103(18) 0.025(3) 0.000 0.000
F11 0.045(7) 0.045(7) 0.18(3) 0.023(3) 0.000 0.000

loop_
_atom_type_symbol
_atom_type_description
_atom_type_scat_dispersion_real
_atom_type_scat_dispersion_imag
_atom_type_scat_source
O O 0.0106 0.0060 'International Tables Vol C Tables 4.2.6.8 and 6.1.1.4'
F F 0.0171 0.0103 'International Tables Vol C Tables 4.2.6.8 and 6.1.1.4'
Rb Rb -0.9393 2.9676 'International Tables Vol C Tables 4.2.6.8 and 6.1.1.4'
Mo Mo -1.6832 0.6857 'International Tables Vol C Tables 4.2.6.8 and 6.1.1.4'

loop_
_geom_angle_atom_site_label_1
_geom_angle_atom_site_label_2
_geom_angle_atom_site_label_3
_geom_angle_site_symmetry_1
_geom_angle_site_symmetry_3
_geom_angle
O1 Mo1 F1 . . 101.40(17)
F1 Mo1 F1 11_655 . 90.42(15)
O1 Mo1 F2 . . 97.53(17)
F1 Mo1 F2 11_655 . 160.90(14)
F1 Mo1 F2 . . 88.31(13)
F2 Mo1 F2 . 11_655 86.7(2)
O1 Mo1 F3 . . 176.3(2)
F1 Mo1 F3 . . 81.19(10)
F2 Mo1 F3 . . 79.78(9)
O2 Mo2 F5 . . 98.17(19)
F5 Mo2 F5 12 . 89.9(2)
F5 Mo2 F4 . 12 161.61(14)
O2 Mo2 F4 . . 100.20(19)
F5 Mo2 F4 . . 88.37(13)
F4 Mo2 F4 12 . 87.5(2)
O2 Mo2 F6 . . 179.6(2)
F5 Mo2 F6 . . 82.13(13)
F4 Mo2 F6 . . 79.50(12)
O3 Mo3 F7 . . 100.5(3)
F7 Mo3 F7 . 12 90.6(5)
F7 Mo3 F8 . 12 157.1(2)
O3 Mo3 F8 . . 102.3(2)
F7 Mo3 F8 . . 85.8(3)
F8 Mo3 F8 12 . 88.9(3)
O3 Mo3 F6 . . 176.3(3)
F7 Mo3 F6 . . 77.0(2)
F8 Mo3 F6 . . 80.21(17)

loop_
_geom_bond_atom_site_label_1
_geom_bond_atom_site_label_2
_geom_bond_site_symmetry_2
_geom_bond_distance
Mo1 O1 . 1.683(5)
Mo1 F1 11_655 1.866(3)
Mo1 F1 . 1.866(3)
Mo1 F2 . 1.920(3)
Mo1 F2 11_655 1.920(3)
Mo1 F3 . 2.1442(5)
Mo1 Rb2 8_556 3.8781(5)
Mo1 Rb2 2_656 3.8781(5)
Mo1 Rb3 2_655 4.0048(4)
Mo1 Rb3 . 4.0048(4)
Mo2 O2 . 1.689(6)
Mo2 F5 12 1.871(3)
Mo2 F5 . 1.871(3)
Mo2 F4 12 1.905(2)
Mo2 F4 . 1.905(2)
Mo2 F6 . 2.170(4)
Mo2 Rb5 8_556 3.9138(10)
Mo2 Rb4 . 3.9390(3)
Mo2 Rb4 8_556 3.9390(3)
Mo2 Rb1 . 4.0306(5)
Mo3 O3 . 1.669(7)
Mo3 F7 . 1.873(5)
Mo3 F7 12 1.873(5)
Mo3 F8 12 1.884(5)
Mo3 F8 . 1.884(5)
Mo3 F6 . 2.200(4)
Mo3 Rb4 8_556 4.0056(5)
Mo3 Rb4 . 4.0056(5)
Mo3 Rb5 8_556 4.0430(9)
Rb1 F5 3_665 2.965(3)
Rb1 F5 12 2.965(3)
Rb1 F2 3_664 3.042(3)
Rb1 F2 12_554 3.042(3)
Rb1 O1 3_665 3.063(5)
Rb1 F10 . 3.1118(12)
Rb1 F1 9_556 3.118(3)
Rb1 F1 6_666 3.118(3)
Rb2 F8 12_554 2.743(5)
Rb2 F8 9_556 2.743(5)
Rb2 F4 9 2.829(3)
Rb2 F4 12 2.829(3)
Rb2 F1 6_666 2.956(3)
Rb2 F1 3_664 2.956(3)
Rb2 F2 6_666 2.958(3)
Rb2 F2 3_664 2.958(3)
Rb2 F3 3_664 3.2314(6)
Rb3 F2 3_665 2.865(3)
Rb3 F2 11_655 2.865(3)
Rb3 F5 12 3.051(4)
Rb3 F5 . 3.051(4)
Rb3 F8 12 3.094(4)
Rb3 F8 . 3.094(4)
Rb3 O2 1_556 3.222(6)
Rb3 F11 . 3.240(19)
Rb4 F1 3_665 2.823(3)
Rb4 F1 6_666 2.823(3)
Rb4 F7 9_556 2.957(7)
Rb4 F7 12 2.957(7)
Rb4 F4 12 2.967(3)
Rb4 F4 9_556 2.967(3)
Rb4 F5 9_556 3.049(3)
Rb4 F5 12 3.049(3)
Rb4 F8 9_556 3.083(5)
Rb4 F8 12 3.083(5)
Rb5 F7 12 2.740(4)
Rb5 F7 2 2.740(4)
Rb5 O3 9_557 2.968(7)
Rb5 F4 9_556 3.030(3)
Rb5 F4 4_556 3.030(3)
Rb5 F6 9_556 3.035(4)
Rb5 F7 9_556 3.177(7)
Rb5 F7 4_556 3.177(7)
F1 F3 . 2.618(3)
F1 F2 . 2.638(4)
F1 F1 11_655 2.649(5)
F1 O1 . 2.749(6)
F2 O1 . 2.714(5)
F2 F3 . 2.612(2)
F2 F2 11_655 2.636(6)
F4 F6 . 2.614(4)
F4 F5 . 2.632(4)
F4 F4 12 2.636(6)
F4 O2 . 2.761(6)
F5 F5 12 2.643(7)
F5 F6 . 2.664(5)
F5 O2 . 2.693(7)
F6 F7 . 2.548(6)
F6 F8 . 2.642(6)
F7 F8 . 2.556(7)
F7 F7 12 2.662(11)
F7 O3 . 2.726(9)
F8 F8 12 2.640(10)
F8 O3 . 2.772(9)
